data_7129954
loop_
_publ_author_name
'Badjic, Jovica D.'
'Xie, Han'
'Finnegan, Tyler J.'
'Liyana Gunawardana, Vageesha W.'
'Moore, Curtis'
'Xie, William'

_publ_section_title
;
 A Double-Decker Cage for Allosteric Encapsulation of ATP
;
_journal_name_full 'Chemical Communications'
_journal_paper_doi 10.1039/D2CC00927G
_journal_year 2022
_chemical_formula_moiety 'C90 H102 N12 O6, 6(C3 H7 N O)'
_chemical_formula_sum 'C108 H144 N18 O12'
_chemical_formula_weight 1886.40
_space_group_crystal_system monoclinic
_space_group_IT_number 15
_space_group_name_Hall '-C 2yc'
_space_group_name_H-M_alt 'C 1 2/c 1'
_atom_sites_solution_hydrogens mixed
_atom_sites_solution_primary dual
_atom_sites_solution_secondary difmap
_audit_creation_date 2022-02-09
_audit_creation_method
;
Olex2 1.5-alpha
(compiled 2021.12.21 svn.raa29eb21 for OlexSys, GUI svn.r6440)
;
_audit_update_record
;
2022-02-14 deposited with the CCDC.	2022-04-04 downloaded from the CCDC.
;
_cell_angle_alpha 90
_cell_angle_beta 116.128(6)
_cell_angle_gamma 90
_cell_formula_units_Z 4
_cell_length_a 26.854(3)
_cell_length_b 16.764(3)
_cell_length_c 27.767(4)
_cell_measurement_reflns_used 9382
_cell_measurement_temperature 100.0
_cell_measurement_theta_max 21.762
_cell_measurement_theta_min 2.434
_cell_volume 11223(3)
_computing_cell_refinement 'SAINT V8.40B (Bruker, 2021)'
_computing_data_collection 'APEX3 v2017.3-0 (Bruker, 2017)'
_computing_data_reduction 'SAINT V8.40B (Bruker, 2021)'
_computing_molecular_graphics 'Olex2 1.5-alpha (Dolomanov et al., 2009)'
_computing_publication_material 'Olex2 1.5-alpha (Dolomanov et al., 2009)'
_computing_structure_refinement 'XL  (Sheldrick, 2008)'
_computing_structure_solution 'ShelXT (Sheldrick, 2015)'
_diffrn_ambient_temperature 100.0
_diffrn_detector 'Bruker APEX-II CCD'
_diffrn_detector_area_resol_mean 7.9
_diffrn_detector_type 'CCD Area Detector'
_diffrn_measured_fraction_theta_full 1.000
_diffrn_measured_fraction_theta_max 0.999
_diffrn_measurement_device 'Kappa Four-Circle Diffractometer'
_diffrn_measurement_device_type 'Nonius Kappa APEX II'
_diffrn_measurement_method '\w and \f scans'
_diffrn_radiation_monochromator graphite
_diffrn_radiation_probe x-ray
_diffrn_radiation_type MoK\a
_diffrn_radiation_wavelength 0.71073
_diffrn_radiation_xray_symbol K-L~3~
_diffrn_reflns_av_R_equivalents 0.0514
_diffrn_reflns_av_unetI/netI 0.0230
_diffrn_reflns_Laue_measured_fraction_full 1.000
_diffrn_reflns_Laue_measured_fraction_max 0.999
_diffrn_reflns_limit_h_max 32
_diffrn_reflns_limit_h_min -32
_diffrn_reflns_limit_k_max 20
_diffrn_reflns_limit_k_min -20
_diffrn_reflns_limit_l_max 33
_diffrn_reflns_limit_l_min -33
_diffrn_reflns_number 180560
_diffrn_reflns_point_group_measured_fraction_full 1.000
_diffrn_reflns_point_group_measured_fraction_max 0.999
_diffrn_reflns_theta_full 25.242
_diffrn_reflns_theta_max 25.365
_diffrn_reflns_theta_min 1.480
_diffrn_source 'sealed tube'
_diffrn_source_current 30.0
_diffrn_source_power 1.5
_diffrn_source_type fine-focus
_diffrn_source_voltage 50.0
_diffrn_standards_number 0
_exptl_absorpt_coefficient_mu 0.074
_exptl_absorpt_correction_T_max 0.0439
_exptl_absorpt_correction_T_min 0.0246
_exptl_absorpt_correction_type multi-scan
_exptl_absorpt_process_details
;
SADABS-2016/2 (Bruker,2016/2) was used for absorption correction.
wR2(int) was 0.0555 before and 0.0515 after correction.
The Ratio of minimum to maximum transmission is 0.5604.
The \l/2 correction factor is Not present.
;
_exptl_crystal_colour Colorless
_exptl_crystal_colour_primary Colorless
_exptl_crystal_density_diffrn 1.117
_exptl_crystal_description Block
_exptl_crystal_F_000 4056
_exptl_crystal_size_max 0.418
_exptl_crystal_size_mid 0.256
_exptl_crystal_size_min 0.224
_refine_diff_density_max 0.539
_refine_diff_density_min -0.631
_refine_diff_density_rms 0.053
_refine_ls_extinction_method none
_refine_ls_goodness_of_fit_ref 1.024
_refine_ls_hydrogen_treatment mixed
_refine_ls_matrix_type full
_refine_ls_number_parameters 704
_refine_ls_number_reflns 10288
_refine_ls_number_restraints 147
_refine_ls_restrained_S_all 1.038
_refine_ls_R_factor_all 0.0974
_refine_ls_R_factor_gt 0.0737
_refine_ls_shift/su_max 0.000
_refine_ls_shift/su_mean 0.000
_refine_ls_structure_factor_coef Fsqd
_refine_ls_weighting_details 'w=1/[\s^2^(Fo^2^)+(0.1218P)^2^+16.0729P] where P=(Fo^2^+2Fc^2^)/3'
_refine_ls_weighting_scheme calc
_refine_ls_wR_factor_gt 0.2096
_refine_ls_wR_factor_ref 0.2302
_reflns_Friedel_coverage 0.000
_reflns_number_gt 7345
_reflns_number_total 10288
_reflns_threshold_expression 'I > 2\s(I)'
_cod_data_source_file d2cc00927g2.cif
_cod_data_source_block Badjic_HX20190814
_cod_depositor_comments
;
The following automatic conversions were performed:

data item '_diffrn_radiation_probe' value 'X-ray' was changed to
'x-ray' in accordance with the
/home/data/users/saulius/crontab/automatic-downloads/rss-feeds/RSC/lib/dictionaries/cif_core.dic
dictionary named 'cif_core.dic' version 2.4.2 last updated on
2011-04-26.

Automatic conversion script
Id: cif_fix_values 7556 2019-12-06 15:28:31Z antanas 
;
_cod_original_cell_volume 11222(3)
_cod_database_code 7129954
_shelx_shelxl_version_number 2019/1
_shelx_space_group_comment
;
The symmetry employed for this shelxl refinement is uniquely defined
by the following loop, which should always be used as a source of
symmetry information in preference to the above space-group names.
They are only intended as comments.
;
_shelx_estimated_absorpt_t_max 0.984
_shelx_estimated_absorpt_t_min 0.970
_olex2_refinement_description
;
1. Fixed Uiso
 At 1.2 times of:
  All C(H) groups, H6 of N6, H2 of N2, H4 of N4, All C(H,H) groups
 At 1.5 times of:
  All C(H,H,H) groups, H5 of N5, H1 of N1, H3 of N3
2. Restrained distances
 N5-H5 = N3-H3 = N1-H1
 0.95 with sigma of 0.02
3. Uiso/Uaniso restraints and constraints
Uanis(C11S) = Uanis(C11B)
Uanis(C12S) = Uanis(C12B)
Uanis(C10B) = Uanis(C10S)
Uanis(O4B) = Uanis(O4S)
Uanis(N4B) = Uanis(N4S)
4. Rigid body (RIGU) restrains
 O2S, N2S, C4S, C5S, C6S
 with sigma for 1-2 distances of 0.002 and sigma for 1-3 distances of 0.002
 O3S, C9S
 with sigma for 1-2 distances of 0.002 and sigma for 1-3 distances of 0.002
 O4S, N4S, C10S, C11S, C12S, O4B, N4B, C10B, C11B, C12B
 with sigma for 1-2 distances of 0.002 and sigma for 1-3 distances of 0.002
 O3S, N3S, C7S, C8S, C9S
 with sigma for 1-2 distances of 0.002 and sigma for 1-3 distances of 0.002
5. Same fragment restrains
{O3S, N3S, C7S, C9S, C8S} sigma for 1-2: 0.02, 1-3: 0.02
{O4B, N4B, C10B, C11B, C12B} sigma for 1-2: 0.02, 1-3: 0.02
{O4S, N4S, C10S, C11S, C12S} sigma for 1-2: 0.02, 1-3: 0.02
as in
{O1S, N1S, C1S, C2S, C3S}
6. Others
 Fixed Sof: O2S(0.5) N2S(0.5) C4S(0.5) H4S(0.5) C5S(0.5) H5SA(0.5) H5SB(0.5)
 H5SC(0.5) C6S(0.5) H6SA(0.5) H6SB(0.5) H6SC(0.5) O3S(0.5) N3S(0.5) C7S(0.5)
 H7S(0.5) C9S(0.5) H9SA(0.5) H9SB(0.5) H9SC(0.5) C8S(0.5) H8SA(0.5) H8SB(0.5)
 H8SC(0.5) O4S(0.5) N4S(0.5) C10S(0.5) H10S(0.5) C11S(0.5) H11A(0.5) H11B(0.5)
 H11C(0.5) C12S(0.5) H12A(0.5) H12B(0.5) H12C(0.5) O4B(0.5) N4B(0.5) C10B(0.5)
 H10B(0.5) C11B(0.5) H11D(0.5) H11E(0.5) H11F(0.5) C12B(0.5) H12D(0.5)
 H12E(0.5) H12F(0.5)
7.a Secondary CH2 refined with riding coordinates:
 C7(H7A,H7B), C8(H8A,H8B), C16(H16A,H16B), C18(H18A,H18B), C20(H20A,H20B),
 C21(H21A,H21B), C29(H29A,H29B), C31(H31A,H31B), C33(H33A,H33B), C34(H34A,H34B),
  C42(H42A,H42B), C44(H44A,H44B)
7.b Aromatic/amide H refined with riding coordinates:
 N2(H2), N4(H4), N6(H6), C10(H10), C12(H12), C13(H13), C14(H14), C23(H23),
 C25(H25), C26(H26), C27(H27), C36(H36), C38(H38), C39(H39), C40(H40), C1S(H1S),
  C4S(H4S), C7S(H7S), C10S(H10S), C10B(H10B)
7.c Idealised Me refined as rotating group:
 C19(H19A,H19B,H19C), C32(H32A,H32B,H32C), C45(H45A,H45B,H45C), C2S(H2SA,H2SB,
 H2SC), C3S(H3SA,H3SB,H3SC), C5S(H5SA,H5SB,H5SC), C6S(H6SA,H6SB,H6SC), C9S(H9SA,
 H9SB,H9SC), C8S(H8SA,H8SB,H8SC), C11S(H11A,H11B,H11C), C12S(H12A,H12B,H12C),
 C11B(H11D,H11E,H11F), C12B(H12D,H12E,H12F)
;
_smtbx_masks_special_details
;
A solvent mask was calculated and 360 electrons were 
found in a volume of 1344\%A^3^ in 2 voids per unit cell. 
This is consistent with the presence of 0.5[C3H7NO], 
0.5[C4H10O] per Asymmetric Unit which accounts for 328 
electrons per unit cell.
;
_smtbx_masks_void_probe_radius 1.2
_smtbx_masks_void_truncation_radius 1.2
_olex2_submission_special_instructions 'No special instructions were received'

loop_
_space_group_symop_operation_xyz
'x, y, z'
'-x, y, -z+1/2'
'x+1/2, y+1/2, z'
'-x+1/2, y+1/2, -z+1/2'
'-x, -y, -z'
'x, -y, z-1/2'
'-x+1/2, -y+1/2, -z'
'x+1/2, -y+1/2, z-1/2'

loop_
_atom_site_label
_atom_site_type_symbol
_atom_site_fract_x
_atom_site_fract_y
_atom_site_fract_z
_atom_site_U_iso_or_equiv
_atom_site_adp_type
_atom_site_occupancy
_atom_site_site_symmetry_order
_atom_site_calc_flag
_atom_site_refinement_flags_posn
_atom_site_refinement_flags_adp
_atom_site_refinement_flags_occupancy
_atom_site_disorder_assembly
_atom_site_disorder_group
O1 O 0.61075(10) 0.93794(13) 0.34099(9) 0.0664(6) Uani 1 1 d . . . . .
O2 O 0.96120(10) 0.74939(14) 0.53684(9) 0.0669(6) Uani 1 1 d . . . . .
O3 O 0.65790(11) 0.54336(13) 0.58821(8) 0.0671(6) Uani 1 1 d . . . . .
N1 N 0.63412(11) 0.62105(14) 0.22422(9) 0.0498(6) Uani 1 1 d D . . . .
H1 H 0.6675(10) 0.640(2) 0.2504(12) 0.075 Uiso 1 1 d D U . . .
N2 N 0.67604(10) 0.84290(14) 0.36222(9) 0.0487(6) Uani 1 1 d . . . . .
H2 H 0.688025 0.800223 0.352078 0.058 Uiso 1 1 calc R U . . .
N3 N 0.84919(11) 0.45983(17) 0.37424(11) 0.0597(7) Uani 1 1 d D . . . .
H3 H 0.8366(16) 0.445(2) 0.3999(13) 0.090 Uiso 1 1 d D U . . .
N4 N 0.88875(11) 0.66927(15) 0.52148(10) 0.0539(6) Uani 1 1 d . . . . .
H4 H 0.870133 0.626256 0.505262 0.065 Uiso 1 1 calc R U . . .
N5 N 0.64180(12) 0.36089(15) 0.37674(10) 0.0565(6) Uani 1 1 d D . . . .
H5 H 0.6464(16) 0.4155(12) 0.3810(15) 0.085 Uiso 1 1 d D U . . .
N6 N 0.66231(10) 0.58473(13) 0.51319(9) 0.0487(6) Uani 1 1 d . . . . .
H6 H 0.660180 0.572649 0.481498 0.058 Uiso 1 1 calc R U . . .
C1 C 0.67540(12) 0.48679(16) 0.24728(11) 0.0470(6) Uani 1 1 d . . . . .
C2 C 0.73257(12) 0.47645(16) 0.26992(10) 0.0466(6) Uani 1 1 d . . . . .
C3 C 0.75758(12) 0.41542(16) 0.30788(11) 0.0470(6) Uani 1 1 d . . . . .
C4 C 0.72502(12) 0.36725(16) 0.32422(11) 0.0474(6) Uani 1 1 d . . . . .
C5 C 0.66793(12) 0.38058(16) 0.30348(11) 0.0478(7) Uani 1 1 d . . . . .
C6 C 0.64246(12) 0.44043(17) 0.26470(11) 0.0489(7) Uani 1 1 d . . . . .
C7 C 0.64741(13) 0.54722(17) 0.20315(11) 0.0521(7) Uani 1 1 d . . . . .
H7A H 0.672160 0.560178 0.186338 0.062 Uiso 1 1 calc R U . . .
H7B H 0.612846 0.524040 0.175225 0.062 Uiso 1 1 calc R U . . .
C8 C 0.60789(12) 0.68007(17) 0.18219(11) 0.0500(7) Uani 1 1 d . . . . .
H8A H 0.575348 0.655592 0.152380 0.060 Uiso 1 1 calc R U . . .
H8B H 0.634379 0.696275 0.168045 0.060 Uiso 1 1 calc R U . . .
C9 C 0.58944(11) 0.75279(16) 0.20145(10) 0.0450(6) Uani 1 1 d . . . . .
C10 C 0.61877(12) 0.78114(17) 0.25366(11) 0.0486(7) Uani 1 1 d . . . . .
H10 H 0.651148 0.753750 0.277786 0.058 Uiso 1 1 calc R U . . .
C11 C 0.60150(11) 0.84872(16) 0.27105(11) 0.0449(6) Uani 1 1 d . . . . .
C12 C 0.55458(12) 0.88912(18) 0.23547(12) 0.0531(7) Uani 1 1 d . . . . .
H12 H 0.543081 0.936387 0.246588 0.064 Uiso 1 1 calc R U . . .
C13 C 0.52464(13) 0.8608(2) 0.18404(12) 0.0568(8) Uani 1 1 d . . . . .
H13 H 0.491964 0.887963 0.160238 0.068 Uiso 1 1 calc R U . . .
C14 C 0.54168(11) 0.79330(18) 0.16669(11) 0.0486(7) Uani 1 1 d . . . . .
H14 H 0.520832 0.774522 0.131081 0.058 Uiso 1 1 calc R U . . .
C15 C 0.63022(13) 0.88011(17) 0.32731(12) 0.0497(7) Uani 1 1 d . . . . .
C16 C 0.70651(15) 0.87280(17) 0.41737(11) 0.0559(8) Uani 1 1 d . . . . .
H16A H 0.681497 0.907296 0.425846 0.067 Uiso 1 1 calc R U . . .
H16B H 0.737815 0.906163 0.419458 0.067 Uiso 1 1 calc R U . . .
C17 C 0.72900(13) 0.80742(16) 0.45929(10) 0.0461(6) Uani 1 1 d . . . . .
C18 C 0.76881(14) 0.52986(18) 0.25420(12) 0.0537(7) Uani 1 1 d . . . . .
H18A H 0.805315 0.536224 0.285608 0.064 Uiso 1 1 calc R U . . .
H18B H 0.751446 0.583278 0.244831 0.064 Uiso 1 1 calc R U . . .
C19 C 0.77803(15) 0.4983(2) 0.20675(13) 0.0642(8) Uani 1 1 d . . . . .
H19A H 0.742525 0.496811 0.174471 0.096 Uiso 1 1 calc R U . . .
H19B H 0.793650 0.444365 0.214916 0.096 Uiso 1 1 calc R U . . .
H19C H 0.803795 0.533533 0.200632 0.096 Uiso 1 1 calc R U . . .
C20 C 0.81977(12) 0.40251(18) 0.33125(12) 0.0526(7) Uani 1 1 d . . . . .
H20A H 0.828839 0.347574 0.345567 0.063 Uiso 1 1 calc R U . . .
H20B H 0.832037 0.408739 0.302653 0.063 Uiso 1 1 calc R U . . .
C21 C 0.90896(15) 0.4472(3) 0.39809(18) 0.0862(13) Uani 1 1 d . . . . .
H21A H 0.919899 0.432544 0.369544 0.103 Uiso 1 1 calc R U . . .
H21B H 0.918757 0.402199 0.423703 0.103 Uiso 1 1 calc R U . . .
C22 C 0.94079(12) 0.5200(2) 0.42688(12) 0.0573(8) Uani 1 1 d . . . . .
C23 C 0.92416(13) 0.5664(2) 0.45836(13) 0.0597(8) Uani 1 1 d . . . . .
H23 H 0.892698 0.550408 0.463152 0.072 Uiso 1 1 calc R U . . .
C24 C 0.95173(11) 0.63515(18) 0.48299(11) 0.0493(7) Uani 1 1 d . . . . .
C25 C 0.99667(18) 0.6566(2) 0.4753(2) 0.0948(14) Uani 1 1 d . . . . .
H25 H 1.016220 0.704280 0.490967 0.114 Uiso 1 1 calc R U . . .
C26 C 1.0140(2) 0.6091(3) 0.4445(3) 0.138(3) Uani 1 1 d . . . . .
H26 H 1.045570 0.624161 0.439704 0.166 Uiso 1 1 calc R U . . .
C27 C 0.98626(19) 0.5414(3) 0.4214(2) 0.0928(14) Uani 1 1 d . . . . .
H27 H 0.999052 0.508772 0.401170 0.111 Uiso 1 1 calc R U . . .
C28 C 0.93483(12) 0.68881(18) 0.51631(10) 0.0478(7) Uani 1 1 d . . . . .
C29 C 0.86876(13) 0.7177(2) 0.55336(12) 0.0572(8) Uani 1 1 d . . . . .
H29A H 0.888833 0.769181 0.561981 0.069 Uiso 1 1 calc R U . . .
H29B H 0.877548 0.689843 0.587610 0.069 Uiso 1 1 calc R U . . .
C30 C 0.80711(12) 0.73387(16) 0.52526(10) 0.0462(6) Uani 1 1 d . . . . .
C31 C 0.75060(14) 0.29695(18) 0.36160(12) 0.0548(7) Uani 1 1 d . . . . .
H31A H 0.729996 0.287345 0.383112 0.066 Uiso 1 1 calc R U . . .
H31B H 0.789531 0.309556 0.386596 0.066 Uiso 1 1 calc R U . . .
C32 C 0.74900(15) 0.22166(19) 0.32977(14) 0.0641(8) Uani 1 1 d . . . . .
H32A H 0.710387 0.208085 0.305961 0.096 Uiso 1 1 calc R U . . .
H32B H 0.766366 0.177432 0.354637 0.096 Uiso 1 1 calc R U . . .
H32C H 0.769234 0.231264 0.308326 0.096 Uiso 1 1 calc R U . . .
C33 C 0.63390(13) 0.33158(17) 0.32390(12) 0.0523(7) Uani 1 1 d . . . . .
H33A H 0.594168 0.335043 0.298208 0.063 Uiso 1 1 calc R U . . .
H33B H 0.645284 0.274932 0.326801 0.063 Uiso 1 1 calc R U . . .
C34 C 0.60766(14) 0.31947(18) 0.39674(13) 0.0559(7) Uani 1 1 d . . . . .
H34A H 0.615066 0.261546 0.397254 0.067 Uiso 1 1 calc R U . . .
H34B H 0.568224 0.328301 0.371579 0.067 Uiso 1 1 calc R U . . .
C35 C 0.61669(11) 0.34460(17) 0.45172(12) 0.0479(6) Uani 1 1 d . . . . .
C36 C 0.63061(12) 0.42301(16) 0.46997(12) 0.0479(6) Uani 1 1 d . . . . .
H36 H 0.634980 0.461601 0.447065 0.057 Uiso 1 1 calc R U . . .
C37 C 0.63818(11) 0.44559(15) 0.52078(11) 0.0424(6) Uani 1 1 d . . . . .
C38 C 0.63144(13) 0.38947(17) 0.55384(12) 0.0535(7) Uani 1 1 d . . . . .
H38 H 0.635747 0.404638 0.588432 0.064 Uiso 1 1 calc R U . . .
C39 C 0.61844(16) 0.3112(2) 0.53693(13) 0.0675(9) Uani 1 1 d . . . . .
H39 H 0.614314 0.272591 0.559959 0.081 Uiso 1 1 calc R U . . .
C40 C 0.61153(13) 0.28974(18) 0.48640(13) 0.0582(8) Uani 1 1 d . . . . .
H40 H 0.603002 0.235867 0.475153 0.070 Uiso 1 1 calc R U . . .
C41 C 0.65348(12) 0.52840(16) 0.54319(11) 0.0468(6) Uani 1 1 d . . . . .
C42 C 0.67552(14) 0.66653(17) 0.53396(13) 0.0551(8) Uani 1 1 d . . . . .
H42A H 0.693116 0.664934 0.573651 0.066 Uiso 1 1 calc R U . . .
H42B H 0.640650 0.697363 0.521957 0.066 Uiso 1 1 calc R U . . .
C43 C 0.71404(13) 0.70890(15) 0.51551(11) 0.0464(7) Uani 1 1 d . . . . .
C44 C 0.58050(13) 0.4542(2) 0.24153(14) 0.0632(8) Uani 1 1 d . . . . .
H44A H 0.572304 0.510064 0.228904 0.076 Uiso 1 1 calc R U . . .
H44B H 0.568434 0.446591 0.270154 0.076 Uiso 1 1 calc R U . . .
C45 C 0.54729(17) 0.3980(2) 0.19480(18) 0.0882(12) Uani 1 1 d . . . . .
H45A H 0.559151 0.405048 0.166366 0.132 Uiso 1 1 calc R U . . .
H45B H 0.507681 0.410308 0.180700 0.132 Uiso 1 1 calc R U . . .
H45C H 0.553787 0.342650 0.207451 0.132 Uiso 1 1 calc R U . . .
O1S O 0.73895(13) 0.71061(17) 0.33995(11) 0.0893(8) Uani 1 1 d D . . . .
N1S N 0.82049(14) 0.73412(18) 0.33693(11) 0.0720(8) Uani 1 1 d D . . . .
C1S C 0.78527(17) 0.6891(2) 0.34661(13) 0.0722(10) Uani 1 1 d D . . . .
H1S H 0.796676 0.636550 0.359601 0.087 Uiso 1 1 calc R U . . .
C2S C 0.8047(2) 0.8139(2) 0.31673(16) 0.0955(15) Uani 1 1 d D . . . .
H2SA H 0.826621 0.852403 0.344594 0.143 Uiso 1 1 calc R U . . .
H2SB H 0.765221 0.821842 0.306649 0.143 Uiso 1 1 calc R U . . .
H2SC H 0.811634 0.821697 0.285213 0.143 Uiso 1 1 calc R U . . .
C3S C 0.8726(2) 0.6994(4) 0.3428(2) 0.1178(18) Uani 1 1 d D . . . .
H3SA H 0.874171 0.700968 0.308262 0.177 Uiso 1 1 calc R U . . .
H3SB H 0.874957 0.643945 0.354815 0.177 Uiso 1 1 calc R U . . .
H3SC H 0.903648 0.729942 0.369404 0.177 Uiso 1 1 calc R U . . .
O2S O 0.4786(4) 0.5218(5) 0.4083(3) 0.134(3) Uani 0.5 1 d . . P A -1
N2S N 0.5011(12) 0.5056(17) 0.4961(9) 0.079(2) Uani 0.5 1 d . . P A -1
C4S C 0.4969(4) 0.5479(6) 0.4521(3) 0.088(2) Uani 0.5 1 d . . P A -1
H4S H 0.509543 0.601597 0.457302 0.106 Uiso 0.5 1 calc R U P A -1
C5S C 0.4862(4) 0.4241(7) 0.4916(5) 0.102(3) Uani 0.5 1 d . . P A -1
H5SA H 0.473710 0.406662 0.454339 0.154 Uiso 0.5 1 calc R U P A -1
H5SB H 0.456143 0.416712 0.502106 0.154 Uiso 0.5 1 calc R U P A -1
H5SC H 0.518402 0.392332 0.515100 0.154 Uiso 0.5 1 calc R U P A -1
C6S C 0.5184(4) 0.5499(8) 0.5447(4) 0.099(3) Uani 0.5 1 d . . P A -1
H6SA H 0.556557 0.535361 0.569252 0.149 Uiso 0.5 1 calc R U P A -1
H6SB H 0.493860 0.537670 0.561423 0.149 Uiso 0.5 1 calc R U P A -1
H6SC H 0.516530 0.607091 0.536760 0.149 Uiso 0.5 1 calc R U P A -1
O3S O 0.4478(6) 0.1330(9) 0.1636(4) 0.212(6) Uani 0.5 1 d D . P B -1
N3S N 0.5023(6) 0.1145(3) 0.2511(5) 0.1081(19) Uani 0.5 1 d D . P B -1
C7S C 0.4529(5) 0.1190(8) 0.2096(4) 0.133(4) Uani 0.5 1 d D . P B -1
H7S H 0.420665 0.111436 0.214987 0.160 Uiso 0.5 1 calc R U P B -1
C9S C 0.5539(5) 0.1268(7) 0.2449(6) 0.140(4) Uani 0.5 1 d D . P B -1
H9SA H 0.580821 0.085222 0.264617 0.210 Uiso 0.5 1 calc R U P B -1
H9SB H 0.569476 0.179275 0.259111 0.210 Uiso 0.5 1 calc R U P B -1
H9SC H 0.545374 0.123986 0.206779 0.210 Uiso 0.5 1 calc R U P B -1
C8S C 0.5008(7) 0.1005(11) 0.3024(4) 0.171(6) Uani 0.5 1 d D . P B -1
H8SA H 0.462204 0.099666 0.296996 0.257 Uiso 0.5 1 calc R U P B -1
H8SB H 0.520915 0.143246 0.327550 0.257 Uiso 0.5 1 calc R U P B -1
H8SC H 0.518341 0.049105 0.317154 0.257 Uiso 0.5 1 calc R U P B -1
O4S O 0.8521(3) 0.4940(4) 0.5098(3) 0.1116(15) Uani 0.5 1 d D . P C 1
N4S N 0.8125(8) 0.4042(10) 0.5417(5) 0.0704(13) Uani 0.5 1 d D . P C 1
C10S C 0.8515(6) 0.4600(7) 0.5498(5) 0.0963(18) Uani 0.5 1 d D . P C 1
H10S H 0.878041 0.473341 0.585125 0.116 Uiso 0.5 1 calc R U P C 1
C11S C 0.7794(4) 0.3692(6) 0.4900(4) 0.101(2) Uani 0.5 1 d D . P C 1
H11A H 0.787201 0.311872 0.491435 0.152 Uiso 0.5 1 calc R U P C 1
H11B H 0.788558 0.394420 0.463088 0.152 Uiso 0.5 1 calc R U P C 1
H11C H 0.740041 0.377363 0.480387 0.152 Uiso 0.5 1 calc R U P C 1
C12S C 0.8018(7) 0.3827(8) 0.5875(4) 0.096(2) Uani 0.5 1 d D . P C 1
H12A H 0.835706 0.390050 0.620915 0.144 Uiso 0.5 1 calc R U P C 1
H12B H 0.790055 0.326808 0.584360 0.144 Uiso 0.5 1 calc R U P C 1
H12C H 0.772392 0.416960 0.587982 0.144 Uiso 0.5 1 calc R U P C 1
O4B O 0.8457(3) 0.4261(4) 0.4910(3) 0.1116(15) Uani 0.5 1 d D . P D 2
N4B N 0.8118(8) 0.3928(10) 0.5481(5) 0.0704(13) Uani 0.5 1 d D . P D 2
C10B C 0.8441(6) 0.4364(7) 0.5352(4) 0.0963(18) Uani 0.5 1 d D . P D 2
H10B H 0.866697 0.476250 0.559241 0.116 Uiso 0.5 1 calc R U P D 2
C11B C 0.7724(4) 0.3346(6) 0.5139(4) 0.101(2) Uani 0.5 1 d D . P D 2
H11D H 0.770962 0.289472 0.535736 0.152 Uiso 0.5 1 calc R U P D 2
H11E H 0.783878 0.315733 0.486971 0.152 Uiso 0.5 1 calc R U P D 2
H11F H 0.735570 0.359134 0.495992 0.152 Uiso 0.5 1 calc R U P D 2
C12B C 0.8130(7) 0.4076(9) 0.6017(4) 0.096(2) Uani 0.5 1 d D . P D 2
H12D H 0.844019 0.443199 0.622631 0.144 Uiso 0.5 1 calc R U P D 2
H12E H 0.817813 0.356832 0.620700 0.144 Uiso 0.5 1 calc R U P D 2
H12F H 0.778115 0.432471 0.596845 0.144 Uiso 0.5 1 calc R U P D 2

loop_
_atom_site_aniso_label
_atom_site_aniso_U_11
_atom_site_aniso_U_22
_atom_site_aniso_U_33
_atom_site_aniso_U_23
_atom_site_aniso_U_13
_atom_site_aniso_U_12
O1 0.0736(15) 0.0554(13) 0.0687(14) -0.0161(11) 0.0301(12) 0.0061(11)
O2 0.0659(14) 0.0739(15) 0.0614(13) -0.0202(12) 0.0286(11) -0.0218(12)
O3 0.1100(19) 0.0520(12) 0.0473(12) -0.0073(10) 0.0420(12) -0.0197(12)
N1 0.0654(15) 0.0438(13) 0.0405(12) 0.0019(10) 0.0236(11) 0.0052(11)
N2 0.0670(15) 0.0410(12) 0.0411(12) -0.0022(10) 0.0266(12) -0.0007(11)
N3 0.0520(15) 0.0704(17) 0.0551(15) -0.0183(13) 0.0221(12) 0.0049(12)
N4 0.0626(15) 0.0524(14) 0.0531(14) -0.0151(11) 0.0315(12) -0.0112(12)
N5 0.0756(17) 0.0463(14) 0.0614(15) -0.0116(12) 0.0427(14) -0.0149(12)
N6 0.0690(15) 0.0414(12) 0.0473(13) -0.0101(10) 0.0362(12) -0.0133(11)
C1 0.0614(18) 0.0423(15) 0.0399(14) -0.0054(11) 0.0247(13) 0.0019(13)
C2 0.0611(18) 0.0445(15) 0.0399(14) -0.0088(11) 0.0276(13) -0.0014(13)
C3 0.0610(17) 0.0436(15) 0.0410(14) -0.0072(12) 0.0266(13) 0.0012(13)
C4 0.0613(18) 0.0438(15) 0.0400(14) -0.0062(11) 0.0251(13) 0.0019(13)
C5 0.0607(18) 0.0437(15) 0.0431(14) -0.0066(12) 0.0267(13) -0.0020(13)
C6 0.0578(17) 0.0426(15) 0.0477(15) -0.0059(12) 0.0247(13) 0.0013(13)
C7 0.0677(19) 0.0465(16) 0.0430(15) -0.0024(12) 0.0252(14) 0.0046(14)
C8 0.0535(16) 0.0495(16) 0.0399(14) -0.0012(12) 0.0143(12) 0.0018(13)
C9 0.0486(15) 0.0449(15) 0.0421(14) 0.0020(12) 0.0203(12) -0.0041(12)
C10 0.0486(15) 0.0449(15) 0.0454(15) 0.0001(12) 0.0145(13) 0.0017(12)
C11 0.0496(15) 0.0427(15) 0.0475(15) -0.0003(12) 0.0259(13) -0.0027(12)
C12 0.0548(17) 0.0529(17) 0.0603(18) 0.0044(14) 0.0334(15) 0.0050(14)
C13 0.0501(17) 0.067(2) 0.0549(18) 0.0144(15) 0.0248(14) 0.0110(15)
C14 0.0468(15) 0.0550(17) 0.0447(15) 0.0067(13) 0.0208(13) -0.0002(13)
C15 0.0612(18) 0.0411(15) 0.0535(16) -0.0007(13) 0.0313(15) -0.0037(13)
C16 0.082(2) 0.0427(16) 0.0425(15) -0.0051(12) 0.0274(15) -0.0068(15)
C17 0.0683(19) 0.0375(14) 0.0373(13) -0.0101(11) 0.0275(13) -0.0080(13)
C18 0.0687(19) 0.0485(16) 0.0507(16) -0.0028(13) 0.0326(15) -0.0022(14)
C19 0.082(2) 0.065(2) 0.0615(19) -0.0002(16) 0.0453(18) 0.0005(17)
C20 0.0577(17) 0.0542(17) 0.0487(16) -0.0079(13) 0.0259(14) 0.0017(14)
C21 0.057(2) 0.097(3) 0.092(3) -0.042(2) 0.0210(19) 0.0122(19)
C22 0.0485(17) 0.069(2) 0.0492(16) -0.0021(14) 0.0171(14) 0.0120(15)
C23 0.0493(17) 0.074(2) 0.0580(18) -0.0129(16) 0.0255(15) -0.0031(15)
C24 0.0433(15) 0.0574(17) 0.0450(15) 0.0027(13) 0.0174(12) 0.0031(13)
C25 0.082(3) 0.070(2) 0.158(4) -0.036(3) 0.076(3) -0.022(2)
C26 0.124(4) 0.112(4) 0.248(7) -0.078(4) 0.145(5) -0.047(3)
C27 0.097(3) 0.078(3) 0.139(4) -0.027(3) 0.085(3) -0.007(2)
C28 0.0487(16) 0.0535(17) 0.0352(13) 0.0011(12) 0.0130(12) -0.0046(13)
C29 0.0661(19) 0.0623(19) 0.0467(16) -0.0145(14) 0.0281(15) -0.0067(15)
C30 0.0613(17) 0.0431(14) 0.0386(13) -0.0106(11) 0.0259(13) -0.0075(13)
C31 0.0646(18) 0.0503(17) 0.0488(16) 0.0041(13) 0.0243(14) 0.0056(14)
C32 0.073(2) 0.0485(17) 0.067(2) 0.0038(15) 0.0275(17) 0.0122(15)
C33 0.0644(19) 0.0425(15) 0.0550(17) -0.0041(13) 0.0308(15) -0.0034(13)
C34 0.0644(18) 0.0487(16) 0.0637(19) -0.0131(14) 0.0365(16) -0.0137(14)
C35 0.0459(15) 0.0466(15) 0.0565(16) -0.0085(13) 0.0273(13) -0.0050(12)
C36 0.0563(16) 0.0395(14) 0.0556(16) -0.0028(12) 0.0318(14) -0.0058(12)
C37 0.0404(14) 0.0395(14) 0.0471(14) -0.0012(11) 0.0190(12) -0.0016(11)
C38 0.0623(18) 0.0473(16) 0.0475(16) -0.0001(13) 0.0211(14) -0.0060(13)
C39 0.093(3) 0.0520(18) 0.0566(19) 0.0033(15) 0.0317(18) -0.0150(17)
C40 0.0664(19) 0.0406(16) 0.069(2) -0.0020(14) 0.0306(16) -0.0089(14)
C41 0.0528(16) 0.0442(15) 0.0455(15) -0.0021(12) 0.0235(13) -0.0061(12)
C42 0.080(2) 0.0432(15) 0.0587(17) -0.0145(13) 0.0455(16) -0.0182(14)
C43 0.0707(19) 0.0364(14) 0.0420(14) -0.0116(11) 0.0340(14) -0.0132(13)
C44 0.0592(19) 0.0529(18) 0.075(2) 0.0048(16) 0.0272(17) 0.0038(15)
C45 0.069(2) 0.069(2) 0.092(3) 0.005(2) 0.005(2) -0.0026(19)
O1S 0.095(2) 0.0848(19) 0.0807(18) 0.0042(14) 0.0314(15) 0.0276(16)
N1S 0.095(2) 0.0684(18) 0.0493(15) 0.0141(13) 0.0284(15) 0.0116(17)
C1S 0.089(3) 0.063(2) 0.0538(19) 0.0014(16) 0.0210(19) 0.021(2)
C2S 0.170(5) 0.060(2) 0.063(2) 0.0032(18) 0.057(3) 0.014(3)
C3S 0.098(3) 0.140(5) 0.118(4) 0.056(4) 0.050(3) 0.030(3)
O2S 0.141(6) 0.167(7) 0.069(3) -0.013(3) 0.022(3) 0.016(5)
N2S 0.057(3) 0.110(5) 0.058(4) -0.003(3) 0.014(3) 0.012(3)
C4S 0.081(5) 0.110(5) 0.061(3) -0.001(3) 0.021(3) 0.008(4)
C5S 0.076(6) 0.116(5) 0.104(7) 0.003(4) 0.030(5) 0.006(4)
C6S 0.072(5) 0.155(7) 0.070(4) -0.019(4) 0.031(4) -0.007(5)
O3S 0.212(10) 0.270(15) 0.124(5) 0.045(6) 0.047(5) -0.026(10)
N3S 0.123(4) 0.075(3) 0.097(3) 0.016(6) 0.021(3) -0.018(6)
C7S 0.131(5) 0.131(9) 0.106(5) 0.023(6) 0.022(4) -0.012(6)
C9S 0.151(6) 0.104(8) 0.147(9) 0.009(7) 0.049(6) -0.029(6)
C8S 0.165(10) 0.214(16) 0.106(5) 0.017(6) 0.033(5) -0.050(10)
O4S 0.149(4) 0.093(3) 0.132(3) 0.008(3) 0.097(3) -0.001(3)
N4S 0.0793(19) 0.063(4) 0.080(2) 0.007(2) 0.045(2) 0.011(2)
C10S 0.115(3) 0.088(5) 0.110(4) -0.001(3) 0.071(3) -0.007(3)
C11S 0.103(4) 0.100(5) 0.100(4) -0.007(3) 0.045(3) -0.005(3)
C12S 0.119(5) 0.092(7) 0.091(4) 0.010(3) 0.059(4) 0.003(4)
O4B 0.149(4) 0.093(3) 0.132(3) 0.008(3) 0.097(3) -0.001(3)
N4B 0.0793(19) 0.063(4) 0.080(2) 0.007(2) 0.045(2) 0.011(2)
C10B 0.115(3) 0.088(5) 0.110(4) -0.001(3) 0.071(3) -0.007(3)
C11B 0.103(4) 0.100(5) 0.100(4) -0.007(3) 0.045(3) -0.005(3)
C12B 0.119(5) 0.092(7) 0.091(4) 0.010(3) 0.059(4) 0.003(4)

loop_
_atom_type_symbol
_atom_type_description
_atom_type_scat_dispersion_real
_atom_type_scat_dispersion_imag
_atom_type_scat_source
C C 0.0033 0.0016 'International Tables Vol C Tables 4.2.6.8 and 6.1.1.4'
H H 0.0000 0.0000 'International Tables Vol C Tables 4.2.6.8 and 6.1.1.4'
N N 0.0061 0.0033 'International Tables Vol C Tables 4.2.6.8 and 6.1.1.4'
O O 0.0106 0.0060 'International Tables Vol C Tables 4.2.6.8 and 6.1.1.4'

loop_
_geom_angle_atom_site_label_1
_geom_angle_atom_site_label_2
_geom_angle_atom_site_label_3
_geom_angle
_geom_angle_site_symmetry_1
_geom_angle_site_symmetry_3
_geom_angle_publ_flag
C7 N1 H1 107(2) . . ?
C8 N1 H1 110(2) . . ?
C8 N1 C7 111.6(2) . . ?
C15 N2 H2 119.7 . . ?
C15 N2 C16 120.5(2) . . ?
C16 N2 H2 119.7 . . ?
C20 N3 H3 102(3) . . ?
C21 N3 H3 108(3) . . ?
C21 N3 C20 111.5(2) . . ?
C28 N4 H4 119.1 . . ?
C28 N4 C29 121.8(2) . . ?
C29 N4 H4 119.1 . . ?
C33 N5 H5 114(2) . . ?
C34 N5 H5 120(2) . . ?
C34 N5 C33 112.7(2) . . ?
C41 N6 H6 120.4 . . ?
C41 N6 C42 119.3(2) . . ?
C42 N6 H6 120.4 . . ?
C2 C1 C6 120.6(3) . . ?
C2 C1 C7 120.4(3) . . ?
C6 C1 C7 118.9(3) . . ?
C1 C2 C3 119.8(3) . . ?
C1 C2 C18 121.0(3) . . ?
C3 C2 C18 119.2(3) . . ?
C2 C3 C20 119.7(3) . . ?
C4 C3 C2 120.0(3) . . ?
C4 C3 C20 120.3(3) . . ?
C3 C4 C31 120.5(3) . . ?
C5 C4 C3 120.1(3) . . ?
C5 C4 C31 119.3(3) . . ?
C4 C5 C6 120.3(3) . . ?
C4 C5 C33 119.5(3) . . ?
C6 C5 C33 120.2(3) . . ?
C1 C6 C44 120.5(3) . . ?
C5 C6 C1 119.1(3) . . ?
C5 C6 C44 120.4(3) . . ?
N1 C7 C1 111.2(2) . . ?
N1 C7 H7A 109.4 . . ?
N1 C7 H7B 109.4 . . ?
C1 C7 H7A 109.4 . . ?
C1 C7 H7B 109.4 . . ?
H7A C7 H7B 108.0 . . ?
N1 C8 H8A 109.0 . . ?
N1 C8 H8B 109.0 . . ?
N1 C8 C9 112.7(2) . . ?
H8A C8 H8B 107.8 . . ?
C9 C8 H8A 109.0 . . ?
C9 C8 H8B 109.0 . . ?
C10 C9 C8 121.6(2) . . ?
C10 C9 C14 118.7(3) . . ?
C14 C9 C8 119.7(2) . . ?
C9 C10 H10 119.4 . . ?
C11 C10 C9 121.2(3) . . ?
C11 C10 H10 119.4 . . ?
C10 C11 C15 123.4(3) . . ?
C12 C11 C10 119.2(3) . . ?
C12 C11 C15 117.3(3) . . ?
C11 C12 H12 119.9 . . ?
C13 C12 C11 120.2(3) . . ?
C13 C12 H12 119.9 . . ?
C12 C13 H13 119.7 . . ?
C12 C13 C14 120.7(3) . . ?
C14 C13 H13 119.7 . . ?
C9 C14 H14 120.0 . . ?
C13 C14 C9 120.1(3) . . ?
C13 C14 H14 120.0 . . ?
O1 C15 N2 121.4(3) . . ?
O1 C15 C11 120.1(3) . . ?
N2 C15 C11 118.5(2) . . ?
N2 C16 H16A 108.8 . . ?
N2 C16 H16B 108.8 . . ?
N2 C16 C17 113.8(2) . . ?
H16A C16 H16B 107.7 . . ?
C17 C16 H16A 108.8 . . ?
C17 C16 H16B 108.8 . . ?
C30 C17 C16 119.7(3) 7_666 . ?
C43 C17 C16 120.2(3) 7_666 . ?
C43 C17 C30 120.0(3) 7_666 7_666 ?
C2 C18 H18A 108.7 . . ?
C2 C18 H18B 108.7 . . ?
C2 C18 C19 114.1(2) . . ?
H18A C18 H18B 107.6 . . ?
C19 C18 H18A 108.7 . . ?
C19 C18 H18B 108.7 . . ?
C18 C19 H19A 109.5 . . ?
C18 C19 H19B 109.5 . . ?
C18 C19 H19C 109.5 . . ?
H19A C19 H19B 109.5 . . ?
H19A C19 H19C 109.5 . . ?
H19B C19 H19C 109.5 . . ?
N3 C20 C3 110.6(2) . . ?
N3 C20 H20A 109.5 . . ?
N3 C20 H20B 109.5 . . ?
C3 C20 H20A 109.5 . . ?
C3 C20 H20B 109.5 . . ?
H20A C20 H20B 108.1 . . ?
N3 C21 H21A 109.2 . . ?
N3 C21 H21B 109.2 . . ?
N3 C21 C22 112.3(3) . . ?
H21A C21 H21B 107.9 . . ?
C22 C21 H21A 109.2 . . ?
C22 C21 H21B 109.2 . . ?
C23 C22 C21 121.8(3) . . ?
C27 C22 C21 119.3(3) . . ?
C27 C22 C23 118.9(3) . . ?
C22 C23 H23 118.9 . . ?
C24 C23 C22 122.1(3) . . ?
C24 C23 H23 118.9 . . ?
C23 C24 C28 124.5(3) . . ?
C25 C24 C23 117.5(3) . . ?
C25 C24 C28 118.0(3) . . ?
C24 C25 H25 119.9 . . ?
C24 C25 C26 120.2(4) . . ?
C26 C25 H25 119.9 . . ?
C25 C26 H26 119.7 . . ?
C27 C26 C25 120.7(4) . . ?
C27 C26 H26 119.7 . . ?
C22 C27 C26 120.5(4) . . ?
C22 C27 H27 119.8 . . ?
C26 C27 H27 119.8 . . ?
O2 C28 N4 121.4(3) . . ?
O2 C28 C24 121.0(3) . . ?
N4 C28 C24 117.5(2) . . ?
N4 C29 H29A 108.9 . . ?
N4 C29 H29B 108.9 . . ?
N4 C29 C30 113.4(2) . . ?
H29A C29 H29B 107.7 . . ?
C30 C29 H29A 108.9 . . ?
C30 C29 H29B 108.9 . . ?
C17 C30 C29 120.1(3) 7_666 . ?
C43 C30 C17 119.8(3) 7_666 7_666 ?
C43 C30 C29 120.2(3) 7_666 . ?
C4 C31 H31A 109.5 . . ?
C4 C31 H31B 109.5 . . ?
C4 C31 C32 110.8(2) . . ?
H31A C31 H31B 108.1 . . ?
C32 C31 H31A 109.5 . . ?
C32 C31 H31B 109.5 . . ?
C31 C32 H32A 109.5 . . ?
C31 C32 H32B 109.5 . . ?
C31 C32 H32C 109.5 . . ?
H32A C32 H32B 109.5 . . ?
H32A C32 H32C 109.5 . . ?
H32B C32 H32C 109.5 . . ?
N5 C33 C5 110.3(2) . . ?
N5 C33 H33A 109.6 . . ?
N5 C33 H33B 109.6 . . ?
C5 C33 H33A 109.6 . . ?
C5 C33 H33B 109.6 . . ?
H33A C33 H33B 108.1 . . ?
N5 C34 H34A 108.7 . . ?
N5 C34 H34B 108.7 . . ?
N5 C34 C35 114.4(2) . . ?
H34A C34 H34B 107.6 . . ?
C35 C34 H34A 108.7 . . ?
C35 C34 H34B 108.7 . . ?
C36 C35 C34 122.1(3) . . ?
C40 C35 C34 120.2(3) . . ?
C40 C35 C36 117.8(3) . . ?
C35 C36 H36 119.3 . . ?
C37 C36 C35 121.4(3) . . ?
C37 C36 H36 119.3 . . ?
C36 C37 C41 124.4(2) . . ?
C38 C37 C36 119.1(3) . . ?
C38 C37 C41 116.5(2) . . ?
C37 C38 H38 119.8 . . ?
C37 C38 C39 120.5(3) . . ?
C39 C38 H38 119.8 . . ?
C38 C39 H39 120.2 . . ?
C40 C39 C38 119.5(3) . . ?
C40 C39 H39 120.2 . . ?
C35 C40 H40 119.2 . . ?
C39 C40 C35 121.7(3) . . ?
C39 C40 H40 119.2 . . ?
O3 C41 N6 121.4(3) . . ?
O3 C41 C37 119.7(2) . . ?
N6 C41 C37 118.8(2) . . ?
N6 C42 H42A 109.0 . . ?
N6 C42 H42B 109.0 . . ?
N6 C42 C43 112.8(2) . . ?
H42A C42 H42B 107.8 . . ?
C43 C42 H42A 109.0 . . ?
C43 C42 H42B 109.0 . . ?
C17 C43 C42 119.8(3) 7_666 . ?
C30 C43 C17 120.2(2) 7_666 7_666 ?
C30 C43 C42 120.0(3) 7_666 . ?
C6 C44 H44A 109.0 . . ?
C6 C44 H44B 109.0 . . ?
C6 C44 C45 112.8(3) . . ?
H44A C44 H44B 107.8 . . ?
C45 C44 H44A 109.0 . . ?
C45 C44 H44B 109.0 . . ?
C44 C45 H45A 109.5 . . ?
C44 C45 H45B 109.5 . . ?
C44 C45 H45C 109.5 . . ?
H45A C45 H45B 109.5 . . ?
H45A C45 H45C 109.5 . . ?
H45B C45 H45C 109.5 . . ?
C1S N1S C2S 119.6(4) . . ?
C1S N1S C3S 119.0(3) . . ?
C2S N1S C3S 121.2(4) . . ?
O1S C1S N1S 124.6(4) . . ?
O1S C1S H1S 117.7 . . ?
N1S C1S H1S 117.7 . . ?
N1S C2S H2SA 109.5 . . ?
N1S C2S H2SB 109.5 . . ?
N1S C2S H2SC 109.5 . . ?
H2SA C2S H2SB 109.5 . . ?
H2SA C2S H2SC 109.5 . . ?
H2SB C2S H2SC 109.5 . . ?
N1S C3S H3SA 109.5 . . ?
N1S C3S H3SB 109.5 . . ?
N1S C3S H3SC 109.5 . . ?
H3SA C3S H3SB 109.5 . . ?
H3SA C3S H3SC 109.5 . . ?
H3SB C3S H3SC 109.5 . . ?
C4S N2S C5S 121(2) . . ?
C4S N2S C6S 116(2) . . ?
C5S N2S C6S 123.2(13) . . ?
O2S C4S N2S 124.1(16) . . ?
O2S C4S H4S 118.0 . . ?
N2S C4S H4S 118.0 . . ?
N2S C5S H5SA 109.5 . . ?
N2S C5S H5SB 109.5 . . ?
N2S C5S H5SC 109.5 . . ?
H5SA C5S H5SB 109.5 . . ?
H5SA C5S H5SC 109.5 . . ?
H5SB C5S H5SC 109.5 . . ?
N2S C6S H6SA 109.5 . . ?
N2S C6S H6SB 109.5 . . ?
N2S C6S H6SC 109.5 . . ?
H6SA C6S H6SB 109.5 . . ?
H6SA C6S H6SC 109.5 . . ?
H6SB C6S H6SC 109.5 . . ?
C7S N3S C9S 121.4(11) . . ?
C7S N3S C8S 114.3(12) . . ?
C8S N3S C9S 124.3(11) . . ?
O3S C7S N3S 121.3(13) . . ?
O3S C7S H7S 119.4 . . ?
N3S C7S H7S 119.4 . . ?
N3S C9S H9SA 109.5 . . ?
N3S C9S H9SB 109.5 . . ?
N3S C9S H9SC 109.5 . . ?
H9SA C9S H9SB 109.5 . . ?
H9SA C9S H9SC 109.5 . . ?
H9SB C9S H9SC 109.5 . . ?
N3S C8S H8SA 109.5 . . ?
N3S C8S H8SB 109.5 . . ?
N3S C8S H8SC 109.5 . . ?
H8SA C8S H8SB 109.5 . . ?
H8SA C8S H8SC 109.5 . . ?
H8SB C8S H8SC 109.5 . . ?
C10S N4S C11S 122.9(8) . . ?
C10S N4S C12S 117.3(9) . . ?
C11S N4S C12S 119.6(8) . . ?
O4S C10S N4S 118.6(10) . . ?
O4S C10S H10S 120.7 . . ?
N4S C10S H10S 120.7 . . ?
N4S C11S H11A 109.5 . . ?
N4S C11S H11B 109.5 . . ?
N4S C11S H11C 109.5 . . ?
H11A C11S H11B 109.5 . . ?
H11A C11S H11C 109.5 . . ?
H11B C11S H11C 109.5 . . ?
N4S C12S H12A 109.5 . . ?
N4S C12S H12B 109.5 . . ?
N4S C12S H12C 109.5 . . ?
H12A C12S H12B 109.5 . . ?
H12A C12S H12C 109.5 . . ?
H12B C12S H12C 109.5 . . ?
C10B N4B C11B 125.8(9) . . ?
C10B N4B C12B 117.1(9) . . ?
C11B N4B C12B 117.0(8) . . ?
O4B C10B N4B 120.3(9) . . ?
O4B C10B H10B 119.9 . . ?
N4B C10B H10B 119.9 . . ?
N4B C11B H11D 109.5 . . ?
N4B C11B H11E 109.5 . . ?
N4B C11B H11F 109.5 . . ?
H11D C11B H11E 109.5 . . ?
H11D C11B H11F 109.5 . . ?
H11E C11B H11F 109.5 . . ?
N4B C12B H12D 109.5 . . ?
N4B C12B H12E 109.5 . . ?
N4B C12B H12F 109.5 . . ?
H12D C12B H12E 109.5 . . ?
H12D C12B H12F 109.5 . . ?
H12E C12B H12F 109.5 . . ?

loop_
_geom_bond_atom_site_label_1
_geom_bond_atom_site_label_2
_geom_bond_distance
_geom_bond_site_symmetry_2
_geom_bond_publ_flag
O1 C15 1.238(3) . ?
O2 C28 1.226(3) . ?
O3 C41 1.228(3) . ?
N1 H1 0.930(18) . ?
N1 C7 1.478(4) . ?
N1 C8 1.454(4) . ?
N2 H2 0.8800 . ?
N2 C15 1.339(4) . ?
N2 C16 1.470(4) . ?
N3 H3 0.944(19) . ?
N3 C20 1.463(4) . ?
N3 C21 1.457(4) . ?
N4 H4 0.8800 . ?
N4 C28 1.348(4) . ?
N4 C29 1.466(4) . ?
N5 H5 0.925(19) . ?
N5 C33 1.471(4) . ?
N5 C34 1.442(4) . ?
N6 H6 0.8800 . ?
N6 C41 1.347(3) . ?
N6 C42 1.469(3) . ?
C1 C2 1.390(4) . ?
C1 C6 1.413(4) . ?
C1 C7 1.510(4) . ?
C2 C3 1.409(4) . ?
C2 C18 1.521(4) . ?
C3 C4 1.404(4) . ?
C3 C20 1.517(4) . ?
C4 C5 1.398(4) . ?
C4 C31 1.520(4) . ?
C5 C6 1.409(4) . ?
C5 C33 1.513(4) . ?
C6 C44 1.514(4) . ?
C7 H7A 0.9900 . ?
C7 H7B 0.9900 . ?
C8 H8A 0.9900 . ?
C8 H8B 0.9900 . ?
C8 C9 1.500(4) . ?
C9 C10 1.394(4) . ?
C9 C14 1.396(4) . ?
C10 H10 0.9500 . ?
C10 C11 1.389(4) . ?
C11 C12 1.388(4) . ?
C11 C15 1.500(4) . ?
C12 H12 0.9500 . ?
C12 C13 1.378(4) . ?
C13 H13 0.9500 . ?
C13 C14 1.385(4) . ?
C14 H14 0.9500 . ?
C16 H16A 0.9900 . ?
C16 H16B 0.9900 . ?
C16 C17 1.517(4) . ?
C17 C30 1.403(4) 7_666 ?
C17 C43 1.400(4) 7_666 ?
C18 H18A 0.9900 . ?
C18 H18B 0.9900 . ?
C18 C19 1.538(4) . ?
C19 H19A 0.9800 . ?
C19 H19B 0.9800 . ?
C19 H19C 0.9800 . ?
C20 H20A 0.9900 . ?
C20 H20B 0.9900 . ?
C21 H21A 0.9900 . ?
C21 H21B 0.9900 . ?
C21 C22 1.502(5) . ?
C22 C23 1.383(4) . ?
C22 C27 1.344(5) . ?
C23 H23 0.9500 . ?
C23 C24 1.377(4) . ?
C24 C25 1.364(5) . ?
C24 C28 1.497(4) . ?
C25 H25 0.9500 . ?
C25 C26 1.389(6) . ?
C26 H26 0.9500 . ?
C26 C27 1.354(6) . ?
C27 H27 0.9500 . ?
C29 H29A 0.9900 . ?
C29 H29B 0.9900 . ?
C29 C30 1.512(4) . ?
C30 C43 1.399(4) 7_666 ?
C31 H31A 0.9900 . ?
C31 H31B 0.9900 . ?
C31 C32 1.530(4) . ?
C32 H32A 0.9800 . ?
C32 H32B 0.9800 . ?
C32 H32C 0.9800 . ?
C33 H33A 0.9900 . ?
C33 H33B 0.9900 . ?
C34 H34A 0.9900 . ?
C34 H34B 0.9900 . ?
C34 C35 1.497(4) . ?
C35 C36 1.399(4) . ?
C35 C40 1.382(4) . ?
C36 H36 0.9500 . ?
C36 C37 1.387(4) . ?
C37 C38 1.381(4) . ?
C37 C41 1.503(4) . ?
C38 H38 0.9500 . ?
C38 C39 1.386(4) . ?
C39 H39 0.9500 . ?
C39 C40 1.379(5) . ?
C40 H40 0.9500 . ?
C42 H42A 0.9900 . ?
C42 H42B 0.9900 . ?
C42 C43 1.518(4) . ?
C44 H44A 0.9900 . ?
C44 H44B 0.9900 . ?
C44 C45 1.532(5) . ?
C45 H45A 0.9800 . ?
C45 H45B 0.9800 . ?
C45 H45C 0.9800 . ?
O1S C1S 1.228(4) . ?
N1S C1S 1.327(5) . ?
N1S C2S 1.440(5) . ?
N1S C3S 1.456(5) . ?
C1S H1S 0.9500 . ?
C2S H2SA 0.9800 . ?
C2S H2SB 0.9800 . ?
C2S H2SC 0.9800 . ?
C3S H3SA 0.9800 . ?
C3S H3SB 0.9800 . ?
C3S H3SC 0.9800 . ?
O2S C4S 1.177(10) . ?
N2S C4S 1.374(19) . ?
N2S C5S 1.41(3) . ?
N2S C6S 1.43(3) . ?
C4S H4S 0.9500 . ?
C5S H5SA 0.9800 . ?
C5S H5SB 0.9800 . ?
C5S H5SC 0.9800 . ?
C6S H6SA 0.9800 . ?
C6S H6SB 0.9800 . ?
C6S H6SC 0.9800 . ?
O3S C7S 1.246(11) . ?
N3S C7S 1.321(13) . ?
N3S C9S 1.483(14) . ?
N3S C8S 1.463(14) . ?
C7S H7S 0.9500 . ?
C9S H9SA 0.9800 . ?
C9S H9SB 0.9800 . ?
C9S H9SC 0.9800 . ?
C8S H8SA 0.9800 . ?
C8S H8SB 0.9800 . ?
C8S H8SC 0.9800 . ?
O4S C10S 1.255(10) . ?
N4S C10S 1.348(10) . ?
N4S C11S 1.438(10) . ?
N4S C12S 1.469(9) . ?
C10S H10S 0.9500 . ?
C11S H11A 0.9800 . ?
C11S H11B 0.9800 . ?
C11S H11C 0.9800 . ?
C12S H12A 0.9800 . ?
C12S H12B 0.9800 . ?
C12S H12C 0.9800 . ?
O4B C10B 1.259(9) . ?
N4B C10B 1.301(10) . ?
N4B C11B 1.444(10) . ?
N4B C12B 1.494(10) . ?
C10B H10B 0.9500 . ?
C11B H11D 0.9800 . ?
C11B H11E 0.9800 . ?
C11B H11F 0.9800 . ?
C12B H12D 0.9800 . ?
C12B H12E 0.9800 . ?
C12B H12F 0.9800 . ?

loop_
_geom_torsion_atom_site_label_1
_geom_torsion_atom_site_label_2
_geom_torsion_atom_site_label_3
_geom_torsion_atom_site_label_4
_geom_torsion
_geom_torsion_site_symmetry_1
_geom_torsion_site_symmetry_2
_geom_torsion_site_symmetry_3
_geom_torsion_site_symmetry_4
_geom_torsion_publ_flag
N1 C8 C9 C10 33.2(4) . . . . ?
N1 C8 C9 C14 -146.5(3) . . . . ?
N2 C16 C17 C30 -76.0(3) . . . 7_666 ?
N2 C16 C17 C43 107.3(3) . . . 7_666 ?
N3 C21 C22 C23 41.2(5) . . . . ?
N3 C21 C22 C27 -137.9(4) . . . . ?
N4 C29 C30 C17 104.5(3) . . . 7_666 ?
N4 C29 C30 C43 -76.7(3) . . . 7_666 ?
N5 C34 C35 C36 33.2(4) . . . . ?
N5 C34 C35 C40 -146.6(3) . . . . ?
N6 C42 C43 C17 -78.7(3) . . . 7_666 ?
N6 C42 C43 C30 103.5(3) . . . 7_666 ?
C1 C2 C3 C4 -2.4(4) . . . . ?
C1 C2 C3 C20 178.1(2) . . . . ?
C1 C2 C18 C19 -90.6(3) . . . . ?
C1 C6 C44 C45 95.1(4) . . . . ?
C2 C1 C6 C5 -3.2(4) . . . . ?
C2 C1 C6 C44 177.5(3) . . . . ?
C2 C1 C7 N1 -101.0(3) . . . . ?
C2 C3 C4 C5 -1.0(4) . . . . ?
C2 C3 C4 C31 175.0(2) . . . . ?
C2 C3 C20 N3 80.6(3) . . . . ?
C3 C2 C18 C19 89.2(3) . . . . ?
C3 C4 C5 C6 2.3(4) . . . . ?
C3 C4 C5 C33 -176.3(2) . . . . ?
C3 C4 C31 C32 -87.9(3) . . . . ?
C4 C3 C20 N3 -98.9(3) . . . . ?
C4 C5 C6 C1 -0.2(4) . . . . ?
C4 C5 C6 C44 179.1(3) . . . . ?
C4 C5 C33 N5 77.3(3) . . . . ?
C5 C4 C31 C32 88.1(3) . . . . ?
C5 C6 C44 C45 -84.2(4) . . . . ?
C6 C1 C2 C3 4.5(4) . . . . ?
C6 C1 C2 C18 -175.8(2) . . . . ?
C6 C1 C7 N1 79.7(3) . . . . ?
C6 C5 C33 N5 -101.3(3) . . . . ?
C7 N1 C8 C9 175.0(2) . . . . ?
C7 C1 C2 C3 -174.8(2) . . . . ?
C7 C1 C2 C18 4.9(4) . . . . ?
C7 C1 C6 C5 176.1(2) . . . . ?
C7 C1 C6 C44 -3.2(4) . . . . ?
C8 N1 C7 C1 179.2(2) . . . . ?
C8 C9 C10 C11 179.7(3) . . . . ?
C8 C9 C14 C13 -179.5(3) . . . . ?
C9 C10 C11 C12 -0.8(4) . . . . ?
C9 C10 C11 C15 177.7(3) . . . . ?
C10 C9 C14 C13 0.8(4) . . . . ?
C10 C11 C12 C13 2.0(4) . . . . ?
C10 C11 C15 O1 -175.7(3) . . . . ?
C10 C11 C15 N2 2.4(4) . . . . ?
C11 C12 C13 C14 -1.8(4) . . . . ?
C12 C11 C15 O1 2.8(4) . . . . ?
C12 C11 C15 N2 -179.0(3) . . . . ?
C12 C13 C14 C9 0.4(4) . . . . ?
C14 C9 C10 C11 -0.6(4) . . . . ?
C15 N2 C16 C17 141.4(3) . . . . ?
C15 C11 C12 C13 -176.6(3) . . . . ?
C16 N2 C15 O1 -3.6(4) . . . . ?
C16 N2 C15 C11 178.3(2) . . . . ?
C18 C2 C3 C4 177.9(2) . . . . ?
C18 C2 C3 C20 -1.7(4) . . . . ?
C20 N3 C21 C22 159.2(3) . . . . ?
C20 C3 C4 C5 178.5(2) . . . . ?
C20 C3 C4 C31 -5.5(4) . . . . ?
C21 N3 C20 C3 178.7(3) . . . . ?
C21 C22 C23 C24 -177.1(3) . . . . ?
C21 C22 C27 C26 176.4(5) . . . . ?
C22 C23 C24 C25 0.1(5) . . . . ?
C22 C23 C24 C28 178.4(3) . . . . ?
C23 C22 C27 C26 -2.7(7) . . . . ?
C23 C24 C25 C26 -1.4(7) . . . . ?
C23 C24 C28 O2 -179.6(3) . . . . ?
C23 C24 C28 N4 -1.5(4) . . . . ?
C24 C25 C26 C27 0.7(10) . . . . ?
C25 C24 C28 O2 -1.3(5) . . . . ?
C25 C24 C28 N4 176.7(3) . . . . ?
C25 C26 C27 C22 1.4(10) . . . . ?
C27 C22 C23 C24 2.0(5) . . . . ?
C28 N4 C29 C30 133.9(3) . . . . ?
C28 C24 C25 C26 -179.8(5) . . . . ?
C29 N4 C28 O2 -2.2(4) . . . . ?
C29 N4 C28 C24 179.8(3) . . . . ?
C31 C4 C5 C6 -173.7(2) . . . . ?
C31 C4 C5 C33 7.7(4) . . . . ?
C33 N5 C34 C35 176.9(3) . . . . ?
C33 C5 C6 C1 178.4(2) . . . . ?
C33 C5 C6 C44 -2.3(4) . . . . ?
C34 N5 C33 C5 176.4(3) . . . . ?
C34 C35 C36 C37 179.2(3) . . . . ?
C34 C35 C40 C39 -178.7(3) . . . . ?
C35 C36 C37 C38 -0.4(4) . . . . ?
C35 C36 C37 C41 179.6(3) . . . . ?
C36 C35 C40 C39 1.5(5) . . . . ?
C36 C37 C38 C39 1.4(5) . . . . ?
C36 C37 C41 O3 178.1(3) . . . . ?
C36 C37 C41 N6 -2.2(4) . . . . ?
C37 C38 C39 C40 -0.8(5) . . . . ?
C38 C37 C41 O3 -1.9(4) . . . . ?
C38 C37 C41 N6 177.9(3) . . . . ?
C38 C39 C40 C35 -0.7(5) . . . . ?
C40 C35 C36 C37 -1.0(4) . . . . ?
C41 N6 C42 C43 147.6(3) . . . . ?
C41 C37 C38 C39 -178.7(3) . . . . ?
C42 N6 C41 O3 -2.2(4) . . . . ?
C42 N6 C41 C37 178.0(3) . . . . ?
C2S N1S C1S O1S -0.6(5) . . . . ?
C3S N1S C1S O1S -175.6(4) . . . . ?
C5S N2S C4S O2S 4(3) . . . . ?
C6S N2S C4S O2S -173.0(14) . . . . ?
C9S N3S C7S O3S 1(2) . . . . ?
C8S N3S C7S O3S 178.0(15) . . . . ?
C11S N4S C10S O4S 14(3) . . . . ?
C12S N4S C10S O4S -162.3(16) . . . . ?
C11B N4B C10B O4B -5(3) . . . . ?
C12B N4B C10B O4B 178.8(16) . . . . ?

loop_
_smtbx_masks_void_nr
_smtbx_masks_void_average_x
_smtbx_masks_void_average_y
_smtbx_masks_void_average_z
_smtbx_masks_void_volume
_smtbx_masks_void_count_electrons
_smtbx_masks_void_content
1 0.000 0.099 0.250 301.9 90.2 '1 DMF,1 Ether'
2 0.000 -0.099 0.750 301.9 90.2 '1 DMF,1 Ether'
3 0.008 0.233 0.617 17.0 0.0 ?
4 -0.008 0.233 0.883 17.0 0.0 ?
5 0.000 0.211 0.750 7.3 0.0 ?
6 0.008 0.767 0.117 17.0 0.0 ?
7 -0.008 0.767 0.383 17.0 0.0 ?
8 0.000 0.789 0.250 7.3 0.0 ?
9 0.500 0.401 0.750 301.9 89.6 '1 DMF,1 Ether'
10 0.500 0.599 0.250 301.9 89.6 '1 DMF,1 Ether'
11 0.492 0.267 0.383 17.0 0.0 ?
12 0.492 0.733 0.883 17.0 0.0 ?
13 0.508 0.267 0.117 17.0 0.0 ?
14 0.500 0.289 0.250 7.3 0.0 ?
15 0.508 0.733 0.617 17.0 0.0 ?
16 0.500 0.711 0.750 7.3 0.0 ?
